data_8105587
loop_
_publ_author_name
'Yan, Jun-Feng'
'Xiong, Xin'
'He, Hai-Lei'

_publ_section_title
;
 Crystal structure of ethyl
 2-amino-4-(4-bromothiophen-2-yl)-5-oxo-5,6,7,8-tetrahydro-4H-chromene-3-carboxylate,
 C16H16BrNO4S
;
_journal_issue 2
_journal_name_full 'Zeitschrift f\"ur Kristallographie - New Crystal Structures'
_journal_page_first 195
_journal_page_last 196
_journal_paper_doi 10.1515/ncrs-2018-0153
_journal_volume 234
_journal_year 2019
_chemical_formula_moiety 'C16 H16 Br N O4 S'
_chemical_formula_sum 'C16 H16 Br N O4 S'
_chemical_formula_weight 398.27
_space_group_crystal_system monoclinic
_space_group_IT_number 14
_space_group_name_Hall '-P 2ybc'
_space_group_name_H-M_alt 'P 1 21/c 1'
_atom_sites_solution_hydrogens geom
_cell_angle_alpha 90
_cell_angle_beta 128.65(2)
_cell_angle_gamma 90
_cell_formula_units_Z 4
_cell_length_a 9.649(4)
_cell_length_b 15.108(4)
_cell_length_c 14.994(5)
_cell_measurement_reflns_used 1455
_cell_measurement_temperature 293(2)
_cell_measurement_theta_max 21.18
_cell_measurement_theta_min 2.50
_cell_volume 1707.0(11)
_computing_cell_refinement 'SAINT v7.60A (Bruker, 2009)'
_computing_data_collection 'Bruker APEX2 (Bruker, 2008)'
_computing_data_reduction 'SAINT v7.60A (Bruker, 2009)'
_computing_molecular_graphics 'Olex2 (Dolomanov et al., 2009)'
_computing_publication_material 'Olex2 (Dolomanov et al., 2009)'
_computing_structure_refinement 'ShelXL (Sheldrick, 2015)'
_computing_structure_solution 'SHELXS-97 (Sheldrick, 2008)'
_diffrn_ambient_temperature 293(2)
_diffrn_measured_fraction_theta_full 0.998
_diffrn_measured_fraction_theta_max 0.998
_diffrn_measurement_device_type 'Bruker APEX-II CCD'
_diffrn_measurement_method '\f and \w scans'
_diffrn_radiation_monochromator graphite
_diffrn_radiation_type MoK\a
_diffrn_radiation_wavelength 0.71073
_diffrn_reflns_av_R_equivalents 0.0790
_diffrn_reflns_av_unetI/netI 0.0882
_diffrn_reflns_Laue_measured_fraction_full 0.998
_diffrn_reflns_Laue_measured_fraction_max 0.998
_diffrn_reflns_limit_h_max 11
_diffrn_reflns_limit_h_min -8
_diffrn_reflns_limit_k_max 16
_diffrn_reflns_limit_k_min -17
_diffrn_reflns_limit_l_max 17
_diffrn_reflns_limit_l_min -17
_diffrn_reflns_number 8410
_diffrn_reflns_point_group_measured_fraction_full 0.998
_diffrn_reflns_point_group_measured_fraction_max 0.998
_diffrn_reflns_theta_full 24.998
_diffrn_reflns_theta_max 24.998
_diffrn_reflns_theta_min 2.505
_diffrn_standards_number 0
_exptl_absorpt_coefficient_mu 2.548
_exptl_absorpt_correction_T_max 0.6167
_exptl_absorpt_correction_T_min 0.4691
_exptl_absorpt_correction_type multi-scan
_exptl_absorpt_process_details SADABS
_exptl_crystal_colour colorless
_exptl_crystal_density_diffrn 1.550
_exptl_crystal_density_meas .
_exptl_crystal_density_method 'not measured'
_exptl_crystal_description block
_exptl_crystal_F_000 808
_exptl_crystal_size_max 0.35
_exptl_crystal_size_mid 0.28
_exptl_crystal_size_min 0.21
_refine_diff_density_max 0.320
_refine_diff_density_min -0.303
_refine_diff_density_rms 0.064
_refine_ls_extinction_coef 0.0189(12)
_refine_ls_extinction_expression Fc^*^=kFc[1+0.001xFc^2^\l^3^/sin(2\q)]^-1/4^
_refine_ls_extinction_method 'SHELXL-2016/6 (Sheldrick 2016)'
_refine_ls_goodness_of_fit_ref 0.907
_refine_ls_hydrogen_treatment constr
_refine_ls_matrix_type full
_refine_ls_number_parameters 209
_refine_ls_number_reflns 2998
_refine_ls_number_restraints 0
_refine_ls_restrained_S_all 0.907
_refine_ls_R_factor_all 0.1009
_refine_ls_R_factor_gt 0.0444
_refine_ls_shift/su_max 0.000
_refine_ls_shift/su_mean 0.000
_refine_ls_structure_factor_coef Fsqd
_refine_ls_weighting_details 'w=1/[\s^2^(Fo^2^)+(0.0427P)^2^] where P=(Fo^2^+2Fc^2^)/3'
_refine_ls_weighting_scheme calc
_refine_ls_wR_factor_gt 0.0895
_refine_ls_wR_factor_ref 0.0999
_reflns_Friedel_coverage 0.000
_reflns_Friedel_fraction_full .
_reflns_Friedel_fraction_max .
_reflns_number_gt 1664
_reflns_number_total 2998
_reflns_threshold_expression 'I > 2\s(I)'
_cod_data_source_file suppl_ncrs-2018-0153_suppl.cif
_cod_data_source_block a
_cod_database_code 8105587
_shelx_space_group_comment
;
The symmetry employed for this shelxl refinement is uniquely defined
by the following loop, which should always be used as a source of
symmetry information in preference to the above space-group names.
They are only intended as comments.
;
_shelx_estimated_absorpt_t_max 0.617
_shelx_estimated_absorpt_t_min 0.469
_olex2_refinement_description
;
1. Fixed Uiso
 At 1.2 times of:
  All C(H) groups, All C(H,H) groups, All N(H,H) groups
 At 1.5 times of:
  All C(H,H,H) groups
2.a Ternary CH refined with riding coordinates:
 C8(H8)
2.b Secondary CH2 refined with riding coordinates:
 C11(H11A,H11B), C10(H10A,H10B), C9(H9A,H9B), C2(H2A,H2B)
2.c Me refined with riding coordinates:
 C1(H1C,H1D,H1E)
2.d Aromatic/amide H refined with riding coordinates:
 C14(H14), C16(H16)
2.e X=CH2 refined with riding coordinates:
 N1(H1A,H1B)
;

loop_
_space_group_symop_operation_xyz
'x, y, z'
'-x, y+1/2, -z+1/2'
'-x, -y, -z'
'x, -y-1/2, z-1/2'

loop_
_atom_site_label
_atom_site_type_symbol
_atom_site_fract_x
_atom_site_fract_y
_atom_site_fract_z
_atom_site_U_iso_or_equiv
_atom_site_adp_type
_atom_site_occupancy
_atom_site_site_symmetry_order
_atom_site_calc_flag
_atom_site_refinement_flags_posn
_atom_site_refinement_flags_adp
_atom_site_refinement_flags_occupancy
_atom_site_disorder_assembly
_atom_site_disorder_group
Br1 Br 0.08082(6) 0.29052(3) 0.18484(4) 0.0757(3) Uani 1 1 d . . . . .
S1 S 0.65234(15) 0.34792(8) 0.41637(8) 0.0592(4) Uani 1 1 d . . . . .
O3 O 1.0846(3) 0.27806(17) 0.43244(19) 0.0541(7) Uani 1 1 d . . . . .
O4 O 0.5269(4) 0.16242(17) 0.1219(2) 0.0593(8) Uani 1 1 d . . . . .
C7 C 0.7941(5) 0.2252(2) 0.2797(3) 0.0390(9) Uani 1 1 d . . . . .
C11 C 0.7731(6) 0.0632(3) 0.2269(4) 0.0868(16) Uani 1 1 d . . . . .
H11A H 0.689380 0.017044 0.208911 0.104 Uiso 1 1 calc R . . . .
H11B H 0.800525 0.056580 0.175019 0.104 Uiso 1 1 calc R . . . .
O1 O 0.6373(4) 0.49053(17) 0.2006(2) 0.0586(8) Uani 1 1 d . . . . .
C10 C 0.9363(7) 0.0493(3) 0.3436(4) 0.110(2) Uani 1 1 d . . . . .
H10A H 0.997051 -0.002091 0.344055 0.132 Uiso 1 1 calc R . . . .
H10B H 0.904352 0.035852 0.391973 0.132 Uiso 1 1 calc R . . . .
N1 N 1.1659(4) 0.4189(2) 0.4691(3) 0.0619(10) Uani 1 1 d . . . . .
H1A H 1.151133 0.475222 0.460052 0.074 Uiso 1 1 calc R . . . .
H1B H 1.269916 0.397393 0.520269 0.074 Uiso 1 1 calc R . . . .
O2 O 0.9127(4) 0.5413(2) 0.3384(2) 0.0766(10) Uani 1 1 d . . . . .
C14 C 0.4068(5) 0.3013(2) 0.2115(3) 0.0431(10) Uani 1 1 d . . . . .
H14 H 0.344292 0.284541 0.135641 0.052 Uiso 1 1 calc R . . . .
C13 C 0.5831(5) 0.3193(2) 0.2824(3) 0.0388(9) Uani 1 1 d . . . . .
C15 C 0.3280(5) 0.3104(2) 0.2647(4) 0.0491(10) Uani 1 1 d . . . . .
C3 C 0.8105(6) 0.4785(3) 0.2908(3) 0.0532(11) Uani 1 1 d . . . . .
C4 C 0.8539(5) 0.3859(2) 0.3187(3) 0.0418(9) Uani 1 1 d . . . . .
C9 C 1.0619(6) 0.1250(3) 0.3944(4) 0.0679(13) Uani 1 1 d . . . . .
H9A H 1.143037 0.118878 0.476818 0.081 Uiso 1 1 calc R . . . .
H9B H 1.131150 0.124144 0.367695 0.081 Uiso 1 1 calc R . . . .
C12 C 0.6844(6) 0.1512(3) 0.2044(3) 0.0484(10) Uani 1 1 d . . . . .
C1 C 0.3943(8) 0.5819(3) 0.0618(4) 0.119(2) Uani 1 1 d . . . . .
H1C H 0.352445 0.641870 0.041497 0.179 Uiso 1 1 calc R . . . .
H1D H 0.394287 0.556150 0.003276 0.179 Uiso 1 1 calc R . . . .
H1E H 0.317662 0.548377 0.069366 0.179 Uiso 1 1 calc R . . . .
C8 C 0.7109(5) 0.3164(2) 0.2557(3) 0.0392(9) Uani 1 1 d . . . . .
H8 H 0.642214 0.327886 0.173776 0.047 Uiso 1 1 calc R . . . .
C6 C 0.9672(5) 0.2108(3) 0.3634(3) 0.0448(10) Uani 1 1 d . . . . .
C5 C 1.0274(5) 0.3647(3) 0.4036(3) 0.0445(10) Uani 1 1 d . . . . .
C16 C 0.4423(6) 0.3346(3) 0.3748(4) 0.0612(12) Uani 1 1 d . . . . .
H16 H 0.412053 0.343016 0.422194 0.073 Uiso 1 1 calc R . . . .
C2 C 0.5736(6) 0.5811(3) 0.1696(4) 0.0834(15) Uani 1 1 d . . . . .
H2A H 0.651272 0.615492 0.162590 0.100 Uiso 1 1 calc R . . . .
H2B H 0.574452 0.607699 0.228848 0.100 Uiso 1 1 calc R . . . .

loop_
_atom_site_aniso_label
_atom_site_aniso_U_11
_atom_site_aniso_U_22
_atom_site_aniso_U_33
_atom_site_aniso_U_23
_atom_site_aniso_U_13
_atom_site_aniso_U_12
Br1 0.0545(3) 0.0690(4) 0.1113(4) 0.0083(3) 0.0555(3) 0.0032(3)
S1 0.0581(7) 0.0665(8) 0.0476(6) -0.0107(5) 0.0303(6) -0.0012(6)
O3 0.0385(16) 0.0472(18) 0.0475(15) -0.0006(14) 0.0126(13) -0.0003(16)
O4 0.0490(18) 0.0579(19) 0.0517(16) -0.0146(14) 0.0220(15) -0.0049(16)
C7 0.039(2) 0.038(2) 0.039(2) -0.0017(18) 0.0237(19) 0.002(2)
C11 0.071(3) 0.046(3) 0.103(4) -0.021(3) 0.035(3) 0.006(3)
O1 0.0501(18) 0.0354(16) 0.0753(19) 0.0073(14) 0.0318(17) 0.0036(15)
C10 0.077(4) 0.051(3) 0.120(4) -0.002(3) 0.021(4) 0.018(3)
N1 0.038(2) 0.050(2) 0.069(2) -0.0044(18) 0.0191(18) -0.0061(18)
O2 0.060(2) 0.0396(18) 0.101(2) 0.0017(17) 0.0358(19) -0.0048(17)
C14 0.042(2) 0.040(2) 0.043(2) -0.0008(18) 0.024(2) 0.001(2)
C13 0.039(2) 0.030(2) 0.041(2) 0.0021(17) 0.022(2) 0.0020(18)
C15 0.046(2) 0.038(2) 0.065(3) 0.006(2) 0.036(2) 0.005(2)
C3 0.048(3) 0.044(3) 0.064(3) -0.001(2) 0.033(3) 0.000(2)
C4 0.036(2) 0.035(2) 0.049(2) -0.0009(19) 0.024(2) -0.002(2)
C9 0.064(3) 0.047(3) 0.074(3) -0.001(2) 0.034(3) 0.013(3)
C12 0.052(3) 0.045(3) 0.051(2) -0.007(2) 0.034(2) 0.001(2)
C1 0.097(5) 0.067(4) 0.122(4) 0.005(3) 0.033(4) 0.029(4)
C8 0.043(2) 0.033(2) 0.0372(19) 0.0010(16) 0.0227(19) 0.0018(19)
C6 0.046(3) 0.037(2) 0.047(2) -0.001(2) 0.027(2) 0.002(2)
C5 0.048(3) 0.039(2) 0.049(2) -0.002(2) 0.031(2) 0.000(2)
C16 0.066(3) 0.067(3) 0.067(3) -0.002(2) 0.049(3) 0.003(3)
C2 0.073(4) 0.051(3) 0.108(4) 0.016(3) 0.047(3) 0.021(3)

loop_
_atom_type_symbol
_atom_type_description
_atom_type_scat_dispersion_real
_atom_type_scat_dispersion_imag
_atom_type_scat_source
C C 0.0033 0.0016 'International Tables Vol C Tables 4.2.6.8 and 6.1.1.4'
H H 0.0000 0.0000 'International Tables Vol C Tables 4.2.6.8 and 6.1.1.4'
Br Br -0.2901 2.4595 'International Tables Vol C Tables 4.2.6.8 and 6.1.1.4'
N N 0.0061 0.0033 'International Tables Vol C Tables 4.2.6.8 and 6.1.1.4'
O O 0.0106 0.0060 'International Tables Vol C Tables 4.2.6.8 and 6.1.1.4'
S S 0.1246 0.1234 'International Tables Vol C Tables 4.2.6.8 and 6.1.1.4'

loop_
_geom_angle_atom_site_label_1
_geom_angle_atom_site_label_2
_geom_angle_atom_site_label_3
_geom_angle
_geom_angle_site_symmetry_1
_geom_angle_site_symmetry_3
C16 S1 C13 92.1(2) . .
C5 O3 C6 118.7(3) . .
C12 C7 C8 119.2(3) . .
C6 C7 C12 118.4(3) . .
C6 C7 C8 122.2(3) . .
H11A C11 H11B 107.4 . .
C10 C11 H11A 108.4 . .
C10 C11 H11B 108.4 . .
C10 C11 C12 115.6(4) . .
C12 C11 H11A 108.4 . .
C12 C11 H11B 108.4 . .
C3 O1 C2 117.2(3) . .
C11 C10 H10A 108.5 . .
C11 C10 H10B 108.5 . .
C11 C10 C9 115.2(4) . .
H10A C10 H10B 107.5 . .
C9 C10 H10A 108.5 . .
C9 C10 H10B 108.5 . .
H1A N1 H1B 120.0 . .
C5 N1 H1A 120.0 . .
C5 N1 H1B 120.0 . .
C13 C14 H14 123.5 . .
C13 C14 C15 113.1(3) . .
C15 C14 H14 123.5 . .
C14 C13 S1 110.3(3) . .
C14 C13 C8 128.0(3) . .
C8 C13 S1 121.7(3) . .
C14 C15 Br1 122.2(3) . .
C16 C15 Br1 124.0(3) . .
C16 C15 C14 113.8(4) . .
O1 C3 C4 111.9(4) . .
O2 C3 O1 121.4(4) . .
O2 C3 C4 126.7(4) . .
C3 C4 C8 120.4(3) . .
C5 C4 C3 117.5(4) . .
C5 C4 C8 122.0(3) . .
C10 C9 H9A 109.3 . .
C10 C9 H9B 109.3 . .
H9A C9 H9B 108.0 . .
C6 C9 C10 111.5(4) . .
C6 C9 H9A 109.3 . .
C6 C9 H9B 109.3 . .
O4 C12 C7 120.8(3) . .
O4 C12 C11 121.3(4) . .
C7 C12 C11 117.8(4) . .
H1C C1 H1D 109.5 . .
H1C C1 H1E 109.5 . .
H1D C1 H1E 109.5 . .
C2 C1 H1C 109.5 . .
C2 C1 H1D 109.5 . .
C2 C1 H1E 109.5 . .
C7 C8 H8 107.5 . .
C13 C8 C7 111.1(3) . .
C13 C8 H8 107.5 . .
C4 C8 C7 110.0(3) . .
C4 C8 C13 113.1(3) . .
C4 C8 H8 107.5 . .
O3 C6 C9 110.5(3) . .
C7 C6 O3 122.7(3) . .
C7 C6 C9 126.8(4) . .
N1 C5 O3 109.3(3) . .
N1 C5 C4 128.6(4) . .
C4 C5 O3 122.2(3) . .
S1 C16 H16 124.6 . .
C15 C16 S1 110.8(3) . .
C15 C16 H16 124.6 . .
O1 C2 C1 109.6(4) . .
O1 C2 H2A 109.8 . .
O1 C2 H2B 109.8 . .
C1 C2 H2A 109.8 . .
C1 C2 H2B 109.8 . .
H2A C2 H2B 108.2 . .

loop_
_geom_bond_atom_site_label_1
_geom_bond_atom_site_label_2
_geom_bond_distance
_geom_bond_site_symmetry_2
Br1 C15 1.909(4) .
S1 C13 1.729(4) .
S1 C16 1.720(5) .
O3 C6 1.386(4) .
O3 C5 1.381(4) .
O4 C12 1.233(4) .
C7 C12 1.467(5) .
C7 C8 1.521(5) .
C7 C6 1.339(5) .
C11 H11A 0.9700 .
C11 H11B 0.9700 .
C11 C10 1.465(6) .
C11 C12 1.501(6) .
O1 C3 1.353(5) .
O1 C2 1.452(5) .
C10 H10A 0.9700 .
C10 H10B 0.9700 .
C10 C9 1.484(6) .
N1 H1A 0.8600 .
N1 H1B 0.8600 .
N1 C5 1.334(4) .
O2 C3 1.226(5) .
C14 H14 0.9300 .
C14 C13 1.356(5) .
C14 C15 1.411(5) .
C13 C8 1.517(5) .
C15 C16 1.342(5) .
C3 C4 1.445(5) .
C4 C8 1.507(5) .
C4 C5 1.365(5) .
C9 H9A 0.9700 .
C9 H9B 0.9700 .
C9 C6 1.484(5) .
C1 H1C 0.9600 .
C1 H1D 0.9600 .
C1 H1E 0.9600 .
C1 C2 1.454(6) .
C8 H8 0.9800 .
C16 H16 0.9300 .
C2 H2A 0.9700 .
C2 H2B 0.9700 .
